data_2016108
loop_
_publ_author_name
'Portilla, Jaime'
'Quiroga, Jairo'
'Cobo, Justo'
'Low, John N.'
'Glidewell, Christopher'

_publ_section_title
;2,5-Dimethyl-6,7-dihydrobenzo[<i>h</i>]pyrazolo[1,5-<i>a</i>]quinazoline and
 2-<i>tert</i>-butyl-5-methyl-6,7-dihydrobenzo[<i>h</i>]pyrazolo[1,5-<i>a</i>]quinazoline
;
_journal_coeditor_code SK3137
_journal_issue 8
_journal_name_full 'Acta Crystallographica Section C'
_journal_page_first o458
_journal_page_last o461
_journal_paper_doi 10.1107/S0108270107029010
_journal_volume 63
_journal_year 2007
_chemical_formula_iupac 'C16 H15 N3'
_chemical_formula_moiety 'C16 H15 N3'
_chemical_formula_sum 'C16 H15 N3'
_chemical_formula_weight 249.31
_chemical_name_systematic
;
2,5-Dimethyl-6,7-dihydrobenzo[h]pyrazolo[1,5-a]quinazoline
;
_space_group_IT_number 2
_symmetry_cell_setting triclinic
_symmetry_space_group_name_Hall '-P 1'
_symmetry_space_group_name_H-M 'P -1'
_atom_sites_solution_hydrogens geom
_atom_sites_solution_primary direct
_atom_sites_solution_secondary difmap
_cell_angle_alpha 87.637(13)
_cell_angle_beta 82.632(18)
_cell_angle_gamma 89.941(17)
_cell_formula_units_Z 2
_cell_length_a 7.9430(19)
_cell_length_b 7.9660(11)
_cell_length_c 9.943(3)
_cell_measurement_reflns_used 2867
_cell_measurement_temperature 120(2)
_cell_measurement_theta_max 27.50
_cell_measurement_theta_min 3.10
_cell_volume 623.4(3)
_computing_cell_refinement 'DIRAX/LSQ (Duisenberg <i>et al.</i>,  2000)'
_computing_data_collection 'COLLECT (Hooft, 1999)'
_computing_data_reduction 'EVALCCD (Duisenberg <i>et al.</i>,  2003)'
_computing_molecular_graphics 'PLATON (Spek, 2003)'
_computing_publication_material 'SHELXL97 and PRPKAPPA (Ferguson, 1999)'
_computing_structure_refinement 'OSCAIL (McArdle, 2003) and SHELXL97 (Sheldrick, 1997)'
_computing_structure_solution 'Sir2004 (Burla <i>et al.</i>,  2005)'
_diffrn_ambient_temperature 120(2)
_diffrn_measured_fraction_theta_full 0.998
_diffrn_measured_fraction_theta_max 0.998
_diffrn_measurement_device_type 'Bruker--Nonius KappaCCD'
_diffrn_measurement_method '\f and \w scans'
_diffrn_radiation_monochromator graphite
_diffrn_radiation_source 'Bruker-Nonius FR591 rotating anode'
_diffrn_radiation_type 'Mo K\a'
_diffrn_radiation_wavelength 0.71073
_diffrn_reflns_av_R_equivalents 0.0742
_diffrn_reflns_av_sigmaI/netI 0.0656
_diffrn_reflns_limit_h_max 10
_diffrn_reflns_limit_h_min -10
_diffrn_reflns_limit_k_max 10
_diffrn_reflns_limit_k_min -10
_diffrn_reflns_limit_l_max 12
_diffrn_reflns_limit_l_min -12
_diffrn_reflns_number 15496
_diffrn_reflns_theta_full 27.50
_diffrn_reflns_theta_max 27.50
_diffrn_reflns_theta_min 3.10
_diffrn_standards_decay_% 0
_diffrn_standards_number 0
_exptl_absorpt_coefficient_mu 0.081
_exptl_absorpt_correction_T_max 0.994
_exptl_absorpt_correction_T_min 0.971
_exptl_absorpt_correction_type multi-scan
_exptl_absorpt_process_details '(SADABS; Sheldrick, 2003)'
_exptl_crystal_colour 'pale orange'
_exptl_crystal_density_diffrn 1.328
_exptl_crystal_density_method 'not measured'
_exptl_crystal_description plate
_exptl_crystal_F_000 264
_exptl_crystal_size_max 0.49
_exptl_crystal_size_mid 0.44
_exptl_crystal_size_min 0.07
_refine_diff_density_max 0.422
_refine_diff_density_min -0.292
_refine_ls_extinction_method none
_refine_ls_goodness_of_fit_ref 1.038
_refine_ls_hydrogen_treatment constr
_refine_ls_matrix_type full
_refine_ls_number_parameters 174
_refine_ls_number_reflns 2867
_refine_ls_number_restraints 0
_refine_ls_restrained_S_all 1.038
_refine_ls_R_factor_all 0.1335
_refine_ls_R_factor_gt 0.0669
_refine_ls_shift/su_max 0.000
_refine_ls_shift/su_mean 0.000
_refine_ls_structure_factor_coef Fsqd
_refine_ls_weighting_details 'w=1/[\s^2^(Fo^2^)+(0.1320P)^2^] where P=(Fo^2^+2Fc^2^)/3'
_refine_ls_weighting_scheme calc
_refine_ls_wR_factor_gt 0.1686
_refine_ls_wR_factor_ref 0.2203
_reflns_number_gt 1600
_reflns_number_total 2867
_reflns_threshold_expression I>2\s(I)
_cod_data_source_file sk3137.cif
_cod_data_source_block I
_cod_database_code 2016108
_cod_database_fobs_code 2016108

loop_
_symmetry_equiv_pos_as_xyz
'x, y, z'
'-x, -y, -z'

loop_
_atom_site_type_symbol
_atom_site_label
_atom_site_fract_x
_atom_site_fract_y
_atom_site_fract_z
_atom_site_U_iso_or_equiv
_atom_site_adp_type
_atom_site_calc_flag
_atom_site_refinement_flags
_atom_site_occupancy
N N1 0.2113(2) 0.2787(2) 0.7554(2) 0.0334(5) Uani d . 1
C C2 0.1988(3) 0.1266(3) 0.8210(2) 0.0346(6) Uani d . 1
C C21 0.0519(3) 0.0156(3) 0.8068(3) 0.0441(7) Uani d . 1
C C3 0.3322(3) 0.0946(3) 0.8954(3) 0.0371(6) Uani d . 1
C C3A 0.4344(3) 0.2341(3) 0.8756(2) 0.0318(6) Uani d . 1
N N4 0.5821(2) 0.2726(2) 0.92127(19) 0.0334(5) Uani d . 1
C C5 0.6519(3) 0.4197(3) 0.8817(2) 0.0316(6) Uani d . 1
C C51 0.8150(3) 0.4574(3) 0.9349(2) 0.0374(6) Uani d . 1
C C5A 0.5806(3) 0.5352(3) 0.7918(2) 0.0295(6) Uani d . 1
C C6 0.6642(3) 0.6992(3) 0.7433(2) 0.0343(6) Uani d . 1
C C7 0.6505(3) 0.7289(3) 0.5925(2) 0.0323(6) Uani d . 1
C C7A 0.4709(3) 0.7192(3) 0.5656(2) 0.0301(6) Uani d . 1
C C8 0.4136(3) 0.8146(3) 0.4611(2) 0.0333(6) Uani d . 1
C C9 0.2461(3) 0.8055(3) 0.4363(3) 0.0373(6) Uani d . 1
C C10 0.1328(3) 0.7036(3) 0.5176(2) 0.0369(6) Uani d . 1
C C11 0.1873(3) 0.6047(3) 0.6217(2) 0.0347(6) Uani d . 1
C C11A 0.3564(3) 0.6090(3) 0.6450(2) 0.0290(6) Uani d . 1
C C11B 0.4299(3) 0.4968(3) 0.7447(2) 0.0285(6) Uani d . 1
N N11C 0.3571(2) 0.3450(2) 0.78920(19) 0.0295(5) Uani d . 1
H H21A 0.0501 -0.0066 0.7108 0.066 Uiso calc R 1
H H21B -0.0538 0.0711 0.8422 0.066 Uiso calc R 1
H H21C 0.0626 -0.0907 0.8581 0.066 Uiso calc R 1
H H3 0.3492 -0.0038 0.9491 0.044 Uiso calc R 1
H H51A 0.9104 0.4399 0.8641 0.056 Uiso calc R 1
H H51B 0.8266 0.3826 1.0139 0.056 Uiso calc R 1
H H51C 0.8149 0.5745 0.9617 0.056 Uiso calc R 1
H H6A 0.7851 0.6967 0.7580 0.041 Uiso calc R 1
H H6B 0.6081 0.7918 0.7952 0.041 Uiso calc R 1
H H7A 0.6977 0.8410 0.5619 0.039 Uiso calc R 1
H H7B 0.7184 0.6436 0.5402 0.039 Uiso calc R 1
H H8 0.4903 0.8876 0.4056 0.040 Uiso calc R 1
H H9 0.2097 0.8699 0.3629 0.045 Uiso calc R 1
H H10 0.0171 0.7008 0.5027 0.044 Uiso calc R 1
H H11 0.1088 0.5337 0.6775 0.042 Uiso calc R 1

loop_
_atom_site_aniso_label
_atom_site_aniso_U_11
_atom_site_aniso_U_22
_atom_site_aniso_U_33
_atom_site_aniso_U_12
_atom_site_aniso_U_13
_atom_site_aniso_U_23
N1 0.0313(12) 0.0351(12) 0.0344(11) -0.0050(9) -0.0074(9) 0.0003(9)
C2 0.0367(15) 0.0342(14) 0.0327(13) 0.0012(11) -0.0048(11) 0.0016(11)
C21 0.0426(16) 0.0424(16) 0.0477(16) -0.0064(12) -0.0096(13) 0.0057(12)
C3 0.0372(15) 0.0367(14) 0.0370(14) 0.0010(11) -0.0056(12) 0.0041(11)
C3A 0.0313(14) 0.0379(14) 0.0259(12) 0.0046(11) -0.0040(10) 0.0016(10)
N4 0.0330(12) 0.0399(12) 0.0278(11) 0.0029(9) -0.0057(9) 0.0007(9)
C5 0.0306(13) 0.0380(14) 0.0267(12) 0.0024(10) -0.0054(10) -0.0013(10)
C51 0.0306(14) 0.0501(16) 0.0325(14) 0.0015(11) -0.0075(11) -0.0027(12)
C5A 0.0283(13) 0.0340(13) 0.0261(12) 0.0016(10) -0.0028(10) -0.0037(10)
C6 0.0350(14) 0.0332(13) 0.0352(14) 0.0001(11) -0.0057(11) -0.0034(11)
C7 0.0313(14) 0.0307(13) 0.0347(14) -0.0004(10) -0.0043(11) 0.0003(11)
C7A 0.0328(14) 0.0280(13) 0.0296(12) 0.0039(10) -0.0043(10) -0.0030(10)
C8 0.0347(14) 0.0308(13) 0.0343(13) 0.0009(10) -0.0054(11) -0.0002(11)
C9 0.0428(16) 0.0342(14) 0.0368(14) 0.0022(11) -0.0122(12) -0.0012(11)
C10 0.0294(14) 0.0378(14) 0.0449(15) 0.0046(11) -0.0090(12) -0.0025(12)
C11 0.0281(14) 0.0351(14) 0.0405(14) 0.0002(10) -0.0039(11) 0.0008(11)
C11A 0.0304(13) 0.0296(13) 0.0277(12) 0.0026(10) -0.0049(10) -0.0040(10)
C11B 0.0281(13) 0.0303(13) 0.0268(12) 0.0002(10) -0.0023(10) -0.0021(10)
N11C 0.0265(11) 0.0341(11) 0.0281(11) 0.0007(8) -0.0052(8) 0.0010(9)

loop_
_atom_type_symbol
_atom_type_description
_atom_type_scat_dispersion_real
_atom_type_scat_dispersion_imag
_atom_type_scat_source
C C 0.0033 0.0016 'International Tables Vol C Tables 4.2.6.8 and 6.1.1.4'
H H 0.0000 0.0000 'International Tables Vol C Tables 4.2.6.8 and 6.1.1.4'
N N 0.0061 0.0033 'International Tables Vol C Tables 4.2.6.8 and 6.1.1.4'

loop_
_geom_angle_atom_site_label_1
_geom_angle_atom_site_label_2
_geom_angle_atom_site_label_3
_geom_angle
_geom_angle_publ_flag
C2 N1 N11C 104.10(18) no
N1 C2 C3 112.6(2) no
N1 C2 C21 119.3(2) no
C3 C2 C21 128.1(2) no
C2 C21 H21A 109.5 no
C2 C21 H21B 109.5 no
H21A C21 H21B 109.5 no
C2 C21 H21C 109.5 no
H21A C21 H21C 109.5 no
H21B C21 H21C 109.5 no
C3A C3 C2 105.9(2) no
C3A C3 H3 127.1 no
C2 C3 H3 127.1 no
N4 C3A C3 132.1(2) no
N4 C3A N11C 121.8(2) no
C3 C3A N11C 106.1(2) no
C5 N4 C3A 117.4(2) no
N4 C5 C5A 123.0(2) no
N4 C5 C51 115.7(2) no
C5A C5 C51 121.3(2) no
C5 C51 H51A 109.5 no
C5 C51 H51B 109.5 no
H51A C51 H51B 109.5 no
C5 C51 H51C 109.5 no
H51A C51 H51C 109.5 no
H51B C51 H51C 109.5 no
C11B C5A C5 119.9(2) no
C11B C5A C6 117.5(2) no
C5 C5A C6 122.6(2) no
C5A C6 C7 109.26(19) no
C5A C6 H6A 109.8 no
C7 C6 H6A 109.8 no
C5A C6 H6B 109.8 no
C7 C6 H6B 109.8 no
H6A C6 H6B 108.3 no
C7A C7 C6 111.13(19) no
C7A C7 H7A 109.4 no
C6 C7 H7A 109.4 no
C7A C7 H7B 109.4 no
C6 C7 H7B 109.4 no
H7A C7 H7B 108.0 no
C8 C7A C11A 118.7(2) no
C8 C7A C7 121.3(2) no
C11A C7A C7 120.1(2) no
C7A C8 C9 121.1(2) no
C7A C8 H8 119.4 no
C9 C8 H8 119.4 no
C10 C9 C8 120.1(2) no
C10 C9 H9 119.9 no
C8 C9 H9 119.9 no
C9 C10 C11 120.0(2) no
C9 C10 H10 120.0 no
C11 C10 H10 120.0 no
C10 C11 C11A 120.4(2) no
C10 C11 H11 119.8 no
C11A C11 H11 119.8 no
C11 C11A C7A 119.6(2) no
C11 C11A C11B 124.3(2) no
C7A C11A C11B 116.0(2) no
N11C C11B C5A 116.4(2) no
N11C C11B C11A 121.9(2) no
C5A C11B C11A 121.6(2) no
N1 N11C C11B 127.18(19) no
N1 N11C C3A 111.30(19) no
C11B N11C C3A 121.5(2) no

loop_
_geom_bond_atom_site_label_1
_geom_bond_atom_site_label_2
_geom_bond_distance
_geom_bond_publ_flag
N1 C2 1.350(3) y
C2 C3 1.385(4) y
C3 C3A 1.370(3) y
C3A N4 1.351(3) y
N4 C5 1.320(3) y
C5 C5A 1.423(3) y
C5A C11B 1.379(3) y
C11B N11C 1.372(3) y
N11C N1 1.360(3) y
C3A N11C 1.402(3) y
C2 C21 1.489(3) no
C21 H21A 0.98 no
C21 H21B 0.98 no
C21 H21C 0.98 no
C3 H3 0.95 no
C5 C51 1.497(3) no
C51 H51A 0.98 no
C51 H51B 0.98 no
C51 H51C 0.98 no
C5A C6 1.499(3) no
C6 C7 1.526(3) no
C6 H6A 0.99 no
C6 H6B 0.99 no
C7 C7A 1.488(3) no
C7 H7A 0.99 no
C7 H7B 0.99 no
C7A C8 1.385(3) no
C7A C11A 1.408(3) no
C8 C9 1.386(3) no
C8 H8 0.95 no
C9 C10 1.372(3) no
C9 H9 0.95 no
C10 C11 1.388(3) no
C10 H10 0.95 no
C11 C11A 1.393(3) no
C11 H11 0.95 no
C11A C11B 1.482(3) no

loop_
_geom_hbond_atom_site_label_D
_geom_hbond_atom_site_label_H
_geom_hbond_atom_site_label_A
_geom_hbond_site_symmetry_A
_geom_hbond_distance_DH
_geom_hbond_distance_HA
_geom_hbond_distance_DA
_geom_hbond_angle_DHA
_geom_hbond_publ_flag
C3 H3 N4 2_657 0.95 2.55 3.495(3) 175 y
C7 H7B Cg 2_666 0.99 2.97 3.789(3) 141 y

loop_
_cod_related_entry_id
_cod_related_entry_database
_cod_related_entry_code
1 ChemSpider 21133124
